data_7154908
loop_
_publ_author_name
'Andreini, Manuel'
'Chapellas, Fabien'
'Diab, Sonia'
'Pasturaud, Karine'
'Piettre, Serge R.'
'Legros, Julien'
'Chataigner, Isabelle'

_publ_section_title
;
 Addition of 4-(cyclohex-1-en-1-yl)morpholine on 3-nitroindole: an
 unprecedented dearomatizing process.
;
_journal_issue 10
_journal_name_full 'Organic &amp; biomolecular chemistry'
_journal_page_first 2833
_journal_page_last 2839
_journal_paper_doi 10.1039/c5ob02595h
_journal_volume 14
_journal_year 2016
_chemical_compound_source 'synthesis as described'
_chemical_formula_moiety 'C22 H22 N2 O6'
_chemical_formula_sum 'C22 H22 N2 O6'
_chemical_formula_weight 410.42
_space_group_IT_number 2
_symmetry_cell_setting triclinic
_symmetry_Int_Tables_number 2
_symmetry_space_group_name_Hall '-P 1'
_symmetry_space_group_name_H-M 'P -1'
_atom_sites_solution_hydrogens geom
_atom_sites_solution_primary direct
_atom_sites_solution_secondary difmap
_audit_conform_dict_location ftp://ftp.iucr.org/pub/cif_core.dic
_audit_conform_dict_name cif_core.dic
_audit_conform_dict_version 2.3
_audit_creation_date 2011-09-20T16:29:39-00:00
_audit_creation_method 'WinGX routine CIF_UPDATE'
_audit_update_record
;
2015-09-29 deposited with the CCDC.
2016-01-08 downloaded from the CCDC.
;
_cell_angle_alpha 68.2230(10)
_cell_angle_beta 65.3910(10)
_cell_angle_gamma 66.0660(10)
_cell_formula_units_Z 2
_cell_length_a 10.4217(9)
_cell_length_b 10.6970(9)
_cell_length_c 11.3310(10)
_cell_measurement_reflns_used 0
_cell_measurement_temperature 293(2)
_cell_measurement_theta_max 0
_cell_measurement_theta_min 0
_cell_measurement_wavelength 0.71073
_cell_volume 1018.20(15)
_computing_molecular_graphics 'Ortep-3 for Windows (Farrugia, 1997)'
_computing_publication_material 'WinGX publication routines (Farrugia, 1999)'
_computing_structure_refinement 'SHELXL-97 (Sheldrick, 1997)'
_computing_structure_solution 'SHELXS-97 (Sheldrick, 1997)'
_diffrn_ambient_temperature 293(2)
_diffrn_measured_fraction_theta_full 0.985
_diffrn_measured_fraction_theta_max 0.985
_diffrn_measurement_device_type 'SMART APEX I'
_diffrn_radiation_monochromator graphite
_diffrn_radiation_probe x-ray
_diffrn_radiation_type MoK\a
_diffrn_radiation_wavelength 0.71073
_diffrn_reflns_av_R_equivalents 0.0149
_diffrn_reflns_av_unetI/netI 0.0225
_diffrn_reflns_limit_h_max 13
_diffrn_reflns_limit_h_min -12
_diffrn_reflns_limit_k_max 13
_diffrn_reflns_limit_k_min -13
_diffrn_reflns_limit_l_max 14
_diffrn_reflns_limit_l_min -14
_diffrn_reflns_number 8203
_diffrn_reflns_theta_full 26.4
_diffrn_reflns_theta_max 26.4
_diffrn_reflns_theta_min 2.04
_exptl_absorpt_coefficient_mu 0.098
_exptl_absorpt_correction_type none
_exptl_crystal_colour orange
_exptl_crystal_density_diffrn 1.339
_exptl_crystal_density_method 'not measured'
_exptl_crystal_description prismatic
_exptl_crystal_F_000 432
_exptl_crystal_size_max 0.3
_exptl_crystal_size_mid 0.3
_exptl_crystal_size_min 0.3
_refine_diff_density_max 0.191
_refine_diff_density_min -0.197
_refine_diff_density_rms 0.038
_refine_ls_extinction_method none
_refine_ls_goodness_of_fit_ref 1.05
_refine_ls_hydrogen_treatment constr
_refine_ls_matrix_type full
_refine_ls_number_parameters 273
_refine_ls_number_reflns 4113
_refine_ls_number_restraints 0
_refine_ls_restrained_S_all 1.05
_refine_ls_R_factor_all 0.0589
_refine_ls_R_factor_gt 0.0491
_refine_ls_shift/su_max 0.001
_refine_ls_shift/su_mean 0
_refine_ls_structure_factor_coef Fsqd
_refine_ls_weighting_details 'calc w=1/[\s^2^(Fo^2^)+(0.0571P)^2^+0.2474P] where P=(Fo^2^+2Fc^2^)/3'
_refine_ls_weighting_scheme calc
_refine_ls_wR_factor_gt 0.1214
_refine_ls_wR_factor_ref 0.1288
_reflns_number_gt 3411
_reflns_number_total 4113
_reflns_threshold_expression >2sigma(I)
_cod_data_source_file c5ob02595h2.cif
_cod_data_source_block sda43
_cod_depositor_comments 'Adding full bibliography for 7154906--7154908.cif.'
_cod_database_code 7154908
_publcif_datablock.id {80c145f9-d76a-476f-9181-44b41c27695f}

loop_
_symmetry_equiv_pos_as_xyz
'x, y, z'
'-x, -y, -z'

loop_
_atom_site_label
_atom_site_type_symbol
_atom_site_fract_x
_atom_site_fract_y
_atom_site_fract_z
_atom_site_U_iso_or_equiv
_atom_site_adp_type
_atom_site_occupancy
_atom_site_symmetry_multiplicity
_atom_site_calc_flag
_atom_site_refinement_flags
O1 O 0.8790(2) 0.20817(15) 0.31208(17) 0.0922(6) Uani 1 1 d .
O2 O 0.81870(14) 0.35698(14) 0.13988(12) 0.0576(3) Uani 1 1 d .
O3 O 0.53050(17) 0.79112(15) 0.86229(15) 0.0706(4) Uani 1 1 d .
O4 O 0.98057(12) 0.56190(13) 0.10442(12) 0.0523(3) Uani 1 1 d .
H4A H 1.0311 0.5954 0.0303 0.079 Uiso 1 1 calc R
O5 O 0.40080(13) 0.89304(13) 0.22582(13) 0.0546(3) Uani 1 1 d .
O6 O 0.41646(19) 0.9115(2) 0.40918(17) 0.0900(5) Uani 1 1 d .
N1 N 0.67339(17) 0.58758(16) 0.70848(15) 0.0543(4) Uani 1 1 d .
N2 N 0.82840(16) 0.32960(16) 0.25351(15) 0.0517(4) Uani 1 1 d .
C22 C 0.3448(2) 0.9375(2) 0.3398(2) 0.0582(5) Uani 1 1 d .
C1 C 0.9822(2) 0.2988(2) 0.62820(19) 0.0599(5) Uani 1 1 d .
H1 H 1.0251 0.35 0.5441 0.072 Uiso 1 1 calc R
C2 C 1.0671(2) 0.1706(2) 0.6851(2) 0.0737(6) Uani 1 1 d .
H2 H 1.1666 0.1362 0.6392 0.088 Uiso 1 1 calc R
C3 C 1.0051(3) 0.0947(2) 0.8085(2) 0.0699(6) Uani 1 1 d .
H3 H 1.0622 0.0084 0.8465 0.084 Uiso 1 1 calc R
C4 C 0.8592(3) 0.1454(2) 0.8760(2) 0.0655(5) Uani 1 1 d .
H4 H 0.8175 0.0935 0.9602 0.079 Uiso 1 1 calc R
C5 C 0.7731(2) 0.2730(2) 0.82043(17) 0.0535(4) Uani 1 1 d .
H5 H 0.6737 0.3065 0.8672 0.064 Uiso 1 1 calc R
C6 C 0.83431(18) 0.35151(17) 0.69509(15) 0.0434(4) Uani 1 1 d .
C7 C 0.74253(18) 0.48975(18) 0.63526(16) 0.0445(4) Uani 1 1 d .
C8 C 0.7388(2) 0.5955(2) 0.7966(2) 0.0589(5) Uani 1 1 d .
H8A H 0.8048 0.6534 0.7457 0.071 Uiso 1 1 calc R
H8B H 0.7964 0.5017 0.8321 0.071 Uiso 1 1 calc R
C9 C 0.6218(3) 0.6566(2) 0.9090(2) 0.0687(6) Uani 1 1 d .
H9A H 0.5616 0.5938 0.9646 0.082 Uiso 1 1 calc R
H9B H 0.6678 0.6645 0.9638 0.082 Uiso 1 1 calc R
C10 C 0.4612(2) 0.7805(2) 0.7840(2) 0.0721(6) Uani 1 1 d .
H10A H 0.3984 0.8732 0.7531 0.087 Uiso 1 1 calc R
H10B H 0.3986 0.7199 0.8395 0.087 Uiso 1 1 calc R
C11 C 0.5689(2) 0.7231(2) 0.6658(2) 0.0679(6) Uani 1 1 d .
H11A H 0.516 0.7101 0.6203 0.081 Uiso 1 1 calc R
H11B H 0.6226 0.7896 0.6035 0.081 Uiso 1 1 calc R
C12 C 0.72838(19) 0.51626(18) 0.51217(16) 0.0471(4) Uani 1 1 d .
H12 H 0.6831 0.6086 0.4733 0.056 Uiso 1 1 calc R
C13 C 0.77745(18) 0.41377(17) 0.44125(16) 0.0437(4) Uani 1 1 d .
H13 H 0.8129 0.3199 0.4838 0.052 Uiso 1 1 calc R
C14 C 0.77640(17) 0.44297(17) 0.31456(15) 0.0419(4) Uani 1 1 d .
C15 C 0.73160(17) 0.58738(16) 0.23152(14) 0.0391(3) Uani 1 1 d .
C16 C 0.83841(17) 0.64582(17) 0.12754(15) 0.0403(4) Uani 1 1 d .
C17 C 0.79783(19) 0.78400(18) 0.05516(17) 0.0485(4) Uani 1 1 d .
H17 H 0.8689 0.8214 -0.0163 0.058 Uiso 1 1 calc R
C18 C 0.6523(2) 0.86644(18) 0.08864(18) 0.0495(4) Uani 1 1 d .
H18 H 0.6251 0.9595 0.0405 0.059 Uiso 1 1 calc R
C19 C 0.54855(18) 0.80984(18) 0.19338(17) 0.0446(4) Uani 1 1 d .
C20 C 0.58597(18) 0.67098(17) 0.26373(16) 0.0433(4) Uani 1 1 d .
H20 H 0.5134 0.6336 0.3328 0.052 Uiso 1 1 calc R
C21 C 0.1863(2) 1.0197(2) 0.3617(3) 0.0788(7) Uani 1 1 d .
H21A H 0.1478 1.0509 0.4424 0.118 Uiso 1 1 calc R
H21B H 0.1321 0.9612 0.3695 0.118 Uiso 1 1 calc R
H21C H 0.1766 1.1 0.2874 0.118 Uiso 1 1 calc R

loop_
_atom_site_aniso_label
_atom_site_aniso_U_11
_atom_site_aniso_U_22
_atom_site_aniso_U_33
_atom_site_aniso_U_23
_atom_site_aniso_U_13
_atom_site_aniso_U_12
O1 0.1287(15) 0.0442(8) 0.0858(11) -0.0245(8) -0.0478(11) 0.0138(8)
O2 0.0608(8) 0.0708(9) 0.0457(7) -0.0234(6) -0.0085(6) -0.0240(6)
O3 0.0781(10) 0.0612(9) 0.0855(10) -0.0369(8) -0.0355(8) -0.0058(7)
O4 0.0390(6) 0.0616(8) 0.0453(7) -0.0115(6) -0.0101(5) -0.0090(5)
O5 0.0462(7) 0.0519(7) 0.0654(8) -0.0190(6) -0.0271(6) -0.0002(5)
O6 0.0791(11) 0.1132(14) 0.0779(11) -0.0476(10) -0.0356(9) 0.0046(9)
N1 0.0596(9) 0.0510(9) 0.0573(9) -0.0214(7) -0.0325(7) 0.0009(7)
N2 0.0503(8) 0.0479(9) 0.0475(8) -0.0163(7) -0.0115(7) -0.0057(7)
C22 0.0539(11) 0.0516(11) 0.0617(12) -0.0148(9) -0.0184(9) -0.0073(8)
C1 0.0513(11) 0.0611(12) 0.0491(10) -0.0016(9) -0.0145(8) -0.0115(9)
C2 0.0569(12) 0.0720(14) 0.0722(14) -0.0142(11) -0.0259(11) 0.0025(10)
C3 0.0877(16) 0.0486(11) 0.0740(14) -0.0052(10) -0.0498(13) -0.0042(10)
C4 0.0927(16) 0.0525(11) 0.0510(11) 0.0052(9) -0.0315(11) -0.0281(11)
C5 0.0588(11) 0.0565(11) 0.0425(9) -0.0093(8) -0.0145(8) -0.0186(9)
C6 0.0503(10) 0.0440(9) 0.0383(8) -0.0077(7) -0.0183(7) -0.0139(7)
C7 0.0448(9) 0.0448(9) 0.0417(8) -0.0086(7) -0.0159(7) -0.0107(7)
C8 0.0666(12) 0.0542(11) 0.0701(12) -0.0202(9) -0.0386(10) -0.0091(9)
C9 0.0892(16) 0.0650(13) 0.0678(13) -0.0263(10) -0.0369(12) -0.0162(11)
C10 0.0634(13) 0.0701(14) 0.0918(16) -0.0384(12) -0.0353(12) -0.0002(10)
C11 0.0723(13) 0.0602(12) 0.0722(13) -0.0261(10) -0.0420(11) 0.0084(10)
C12 0.0551(10) 0.0409(9) 0.0405(9) -0.0053(7) -0.0188(7) -0.0100(7)
C13 0.0452(9) 0.0387(8) 0.0394(8) -0.0035(7) -0.0145(7) -0.0092(7)
C14 0.0405(8) 0.0410(9) 0.0377(8) -0.0107(7) -0.0104(7) -0.0069(7)
C15 0.0421(8) 0.0408(8) 0.0331(7) -0.0080(6) -0.0152(6) -0.0084(6)
C16 0.0392(8) 0.0479(9) 0.0362(8) -0.0116(7) -0.0147(6) -0.0110(7)
C17 0.0520(10) 0.0508(10) 0.0434(9) -0.0034(7) -0.0160(8) -0.0220(8)
C18 0.0592(11) 0.0405(9) 0.0513(10) -0.0022(7) -0.0281(8) -0.0140(8)
C19 0.0435(9) 0.0448(9) 0.0484(9) -0.0130(7) -0.0226(7) -0.0061(7)
C20 0.0427(9) 0.0468(9) 0.0375(8) -0.0078(7) -0.0133(7) -0.0122(7)
C21 0.0534(12) 0.0701(14) 0.0972(18) -0.0322(13) -0.0149(12) -0.0018(10)

loop_
_atom_type_symbol
_atom_type_description
_atom_type_scat_dispersion_real
_atom_type_scat_dispersion_imag
_atom_type_scat_source
C C 0.0033 0.0016 'International Tables Vol C Tables 4.2.6.8 and 6.1.1.4'
H H 0 0 'International Tables Vol C Tables 4.2.6.8 and 6.1.1.4'
O O 0.0106 0.006 'International Tables Vol C Tables 4.2.6.8 and 6.1.1.4'
N N 0.0061 0.0033 'International Tables Vol C Tables 4.2.6.8 and 6.1.1.4'

loop_
_geom_angle_atom_site_label_1
_geom_angle_atom_site_label_2
_geom_angle_atom_site_label_3
_geom_angle
C10 O3 C9 109.76(15)
C16 O4 H4A 109.5
C22 O5 C19 117.04(13)
C7 N1 C8 121.59(15)
C7 N1 C11 121.53(15)
C8 N1 C11 112.06(15)
O1 N2 O2 121.12(15)
O1 N2 C14 120.70(15)
O2 N2 C14 118.16(14)
O6 C22 O5 122.83(18)
O6 C22 C21 127.1(2)
O5 C22 C21 110.08(18)
C6 C1 C2 120.64(18)
C6 C1 H1 119.7
C2 C1 H1 119.7
C3 C2 C1 120.1(2)
C3 C2 H2 119.9
C1 C2 H2 119.9
C4 C3 C2 119.95(19)
C4 C3 H3 120
C2 C3 H3 120
C3 C4 C5 120.59(19)
C3 C4 H4 119.7
C5 C4 H4 119.7
C4 C5 C6 120.21(18)
C4 C5 H5 119.9
C6 C5 H5 119.9
C1 C6 C5 118.49(16)
C1 C6 C7 121.02(15)
C5 C6 C7 120.49(16)
N1 C7 C12 121.94(15)
N1 C7 C6 116.56(14)
C12 C7 C6 121.50(15)
N1 C8 C9 110.73(16)
N1 C8 H8A 109.5
C9 C8 H8A 109.5
N1 C8 H8B 109.5
C9 C8 H8B 109.5
H8A C8 H8B 108.1
O3 C9 C8 111.71(17)
O3 C9 H9A 109.3
C8 C9 H9A 109.3
O3 C9 H9B 109.3
C8 C9 H9B 109.3
H9A C9 H9B 107.9
O3 C10 C11 112.98(18)
O3 C10 H10A 109
C11 C10 H10A 109
O3 C10 H10B 109
C11 C10 H10B 109
H10A C10 H10B 107.8
N1 C11 C10 110.31(17)
N1 C11 H11A 109.6
C10 C11 H11A 109.6
N1 C11 H11B 109.6
C10 C11 H11B 109.6
H11A C11 H11B 108.1
C7 C12 C13 124.56(16)
C7 C12 H12 117.7
C13 C12 H12 117.7
C14 C13 C12 124.06(15)
C14 C13 H13 118
C12 C13 H13 118
C13 C14 N2 118.78(15)
C13 C14 C15 124.08(14)
N2 C14 C15 117.06(13)
C20 C15 C16 118.94(14)
C20 C15 C14 120.72(14)
C16 C15 C14 120.04(14)
O4 C16 C17 123.10(15)
O4 C16 C15 116.71(14)
C17 C16 C15 120.18(15)
C18 C17 C16 120.27(15)
C18 C17 H17 119.9
C16 C17 H17 119.9
C19 C18 C17 119.30(16)
C19 C18 H18 120.4
C17 C18 H18 120.4
C18 C19 C20 121.26(16)
C18 C19 O5 119.16(15)
C20 C19 O5 119.53(15)
C19 C20 C15 119.97(15)
C19 C20 H20 120
C15 C20 H20 120
C22 C21 H21A 109.5
C22 C21 H21B 109.5
H21A C21 H21B 109.5
C22 C21 H21C 109.5
H21A C21 H21C 109.5
H21B C21 H21C 109.5

loop_
_geom_bond_atom_site_label_1
_geom_bond_atom_site_label_2
_geom_bond_distance
O1 N2 1.2256(19)
O2 N2 1.2482(18)
O3 C10 1.412(2)
O3 C9 1.414(2)
O4 C16 1.3571(18)
O4 H4A 0.82
O5 C22 1.356(2)
O5 C19 1.3991(19)
O6 C22 1.187(2)
N1 C7 1.355(2)
N1 C8 1.465(2)
N1 C11 1.469(2)
N2 C14 1.421(2)
C22 C21 1.485(3)
C1 C6 1.381(2)
C1 C2 1.383(3)
C1 H1 0.93
C2 C3 1.365(3)
C2 H2 0.93
C3 C4 1.364(3)
C3 H3 0.93
C4 C5 1.380(3)
C4 H4 0.93
C5 C6 1.387(2)
C5 H5 0.93
C6 C7 1.487(2)
C7 C12 1.375(2)
C8 C9 1.488(3)
C8 H8A 0.97
C8 H8B 0.97
C9 H9A 0.97
C9 H9B 0.97
C10 C11 1.494(3)
C10 H10A 0.97
C10 H10B 0.97
C11 H11A 0.97
C11 H11B 0.97
C12 C13 1.402(2)
C12 H12 0.93
C13 C14 1.355(2)
C13 H13 0.93
C14 C15 1.480(2)
C15 C20 1.384(2)
C15 C16 1.394(2)
C16 C17 1.385(2)
C17 C18 1.380(2)
C17 H17 0.93
C18 C19 1.369(2)
C18 H18 0.93
C19 C20 1.380(2)
C20 H20 0.93
C21 H21A 0.96
C21 H21B 0.96
C21 H21C 0.96

loop_
_geom_hbond_atom_site_label_D
_geom_hbond_atom_site_label_H
_geom_hbond_atom_site_label_A
_geom_hbond_distance_DH
_geom_hbond_distance_HA
_geom_hbond_distance_DA
_geom_hbond_angle_DHA
_geom_hbond_site_symmetry_A
O4 H4A O2 0.82 1.96 2.7676(17) 169.2 2_765

loop_
_geom_torsion_atom_site_label_1
_geom_torsion_atom_site_label_2
_geom_torsion_atom_site_label_3
_geom_torsion_atom_site_label_4
_geom_torsion
C19 O5 C22 O6 1.8(3)
C19 O5 C22 C21 -177.97(16)
C6 C1 C2 C3 0.1(3)
C1 C2 C3 C4 -0.2(4)
C2 C3 C4 C5 0.3(3)
C3 C4 C5 C6 -0.2(3)
C2 C1 C6 C5 0.0(3)
C2 C1 C6 C7 179.43(19)
C4 C5 C6 C1 0.1(3)
C4 C5 C6 C7 -179.37(17)
C8 N1 C7 C12 -147.91(18)
C11 N1 C7 C12 5.5(3)
C8 N1 C7 C6 32.4(2)
C11 N1 C7 C6 -174.21(17)
C1 C6 C7 N1 -123.27(19)
C5 C6 C7 N1 56.2(2)
C1 C6 C7 C12 57.0(2)
C5 C6 C7 C12 -123.56(19)
C7 N1 C8 C9 -152.80(18)
C11 N1 C8 C9 51.5(2)
C10 O3 C9 C8 59.9(2)
N1 C8 C9 O3 -56.6(2)
C9 O3 C10 C11 -59.1(3)
C7 N1 C11 C10 154.40(19)
C8 N1 C11 C10 -49.9(3)
O3 C10 C11 N1 54.2(3)
N1 C7 C12 C13 -169.59(17)
C6 C7 C12 C13 10.1(3)
C7 C12 C13 C14 -173.12(17)
C12 C13 C14 N2 -179.66(15)
C12 C13 C14 C15 3.7(3)
O1 N2 C14 C13 -3.0(3)
O2 N2 C14 C13 175.80(15)
O1 N2 C14 C15 173.81(18)
O2 N2 C14 C15 -7.4(2)
C13 C14 C15 C20 -68.5(2)
N2 C14 C15 C20 114.86(17)
C13 C14 C15 C16 105.12(19)
N2 C14 C15 C16 -71.5(2)
C20 C15 C16 O4 176.63(14)
C14 C15 C16 O4 2.9(2)
C20 C15 C16 C17 -2.2(2)
C14 C15 C16 C17 -175.88(15)
O4 C16 C17 C18 -176.26(15)
C15 C16 C17 C18 2.4(2)
C16 C17 C18 C19 -0.5(3)
C17 C18 C19 C20 -1.8(3)
C17 C18 C19 O5 -179.07(15)
C22 O5 C19 C18 -108.11(19)
C22 O5 C19 C20 74.5(2)
C18 C19 C20 C15 2.0(2)
O5 C19 C20 C15 179.35(14)
C16 C15 C20 C19 -0.1(2)
C14 C15 C20 C19 173.62(14)

loop_
_publcif_info_exptl_table_extra_item
sin_theta_over_lambda_max
